data_4504229
loop_
_publ_author_name
'Li, Xiang-Ping'
'Pan, Mei'
'Zheng, Sheng-Run'
'Liu, Yong-Ru'
'He, Qi-Ting'
'Kang, Bei-Sheng'
'Su, Cheng-Yong'

_publ_section_title
;
 Dimension Increase via Hydrogen Bonding and Weak Coordination
 Interactions from Simple Complexes of 2-(Pyridyl)benzimidazole Ligands
;
_journal_issue 12
_journal_name_full 'Crystal Growth &amp; Design'
_journal_page_first 2481
_journal_paper_doi 10.1021/cg070080j
_journal_volume 7
_journal_year 2007
_chemical_formula_sum 'C12 H11 Ag N4 O4'
_chemical_formula_weight 383.12
_chemical_name_systematic
; 
 ? 
;
_space_group_IT_number 41
_symmetry_cell_setting orthorhombic
_symmetry_space_group_name_Hall 'A 2 -2ab'
_symmetry_space_group_name_H-M 'A b a 2'
_atom_sites_solution_hydrogens geom
_atom_sites_solution_primary direct
_atom_sites_solution_secondary difmap
_audit_creation_method SHELXL-97
_cell_angle_alpha 90.00
_cell_angle_beta 90.00
_cell_angle_gamma 90.00
_cell_formula_units_Z 8
_cell_length_a 18.125(2)
_cell_length_b 13.0397(15)
_cell_length_c 11.0126(12)
_cell_measurement_temperature 293(2)
_cell_volume 2602.8(5)
_computing_structure_refinement 'SHELXL-97 (Sheldrick, 1997)'
_computing_structure_solution 'SHELXS-97 (Sheldrick, 1990)'
_diffrn_ambient_temperature 293(2)
_diffrn_measured_fraction_theta_full 0.999
_diffrn_measured_fraction_theta_max 0.999
_diffrn_measurement_device_type CCD
_diffrn_measurement_method '\w scan'
_diffrn_radiation_monochromator graphite
_diffrn_radiation_source 'fine-focus sealed tube'
_diffrn_radiation_type MoK\a
_diffrn_radiation_wavelength 0.71073
_diffrn_reflns_av_R_equivalents 0.0176
_diffrn_reflns_av_sigmaI/netI 0.0203
_diffrn_reflns_limit_h_max 23
_diffrn_reflns_limit_h_min -14
_diffrn_reflns_limit_k_max 16
_diffrn_reflns_limit_k_min -14
_diffrn_reflns_limit_l_max 14
_diffrn_reflns_limit_l_min -13
_diffrn_reflns_number 7469
_diffrn_reflns_theta_full 26.98
_diffrn_reflns_theta_max 26.98
_diffrn_reflns_theta_min 2.25
_exptl_absorpt_coefficient_mu 1.572
_exptl_absorpt_correction_type none
_exptl_crystal_colour Colorless
_exptl_crystal_density_diffrn 1.955
_exptl_crystal_density_method 'not measured'
_exptl_crystal_description Block
_exptl_crystal_F_000 1520
_exptl_crystal_size_max 0.50
_exptl_crystal_size_mid 0.35
_exptl_crystal_size_min 0.30
_refine_diff_density_max 0.267
_refine_diff_density_min -0.221
_refine_diff_density_rms 0.053
_refine_ls_abs_structure_details 'Flack H D (1983), Acta Cryst. A39, 876-881'
_refine_ls_abs_structure_Flack 0.50(3)
_refine_ls_extinction_method none
_refine_ls_goodness_of_fit_ref 1.002
_refine_ls_hydrogen_treatment geom
_refine_ls_matrix_type full
_refine_ls_number_parameters 198
_refine_ls_number_reflns 2690
_refine_ls_number_restraints 1
_refine_ls_restrained_S_all 1.002
_refine_ls_R_factor_all 0.0272
_refine_ls_R_factor_gt 0.0208
_refine_ls_shift/su_max 0.001
_refine_ls_shift/su_mean 0.000
_refine_ls_structure_factor_coef Fsqd
_refine_ls_weighting_details 'calc w=1/[\s^2^(Fo^2^)+(0.0327P)^2^+1.0951P] where P=(Fo^2^+2Fc^2^)/3'
_refine_ls_weighting_scheme calc
_refine_ls_wR_factor_gt 0.0517
_refine_ls_wR_factor_ref 0.0556
_reflns_number_gt 2363
_reflns_number_total 2690
_reflns_threshold_expression >2sigma(I)
_cod_data_source_file cg070080j-file003.cif
_cod_data_source_block 5
_cod_depositor_comments
;
The following automatic conversions were performed:

'_symmetry_cell_setting' value 'Orthorhombic' changed to
'orthorhombic' according to
/home/saulius/struct/CIF-dictionaries/cif_core.dic dictionary named
'cif_core.dic' version 2.4.1 from 2010-06-29.

Automatic conversion script
Id: cif_fix_values 1715 2011-07-08 13:25:40Z adriana 
;
_cod_original_cell_volume 2602.7(5)
_cod_original_sg_symbol_H-M Aba2
_cod_database_code 4504229

loop_
_symmetry_equiv_pos_as_xyz
'x, y, z'
'-x, -y, z'
'x+1/2, -y+1/2, z'
'-x+1/2, y+1/2, z'
'x, y+1/2, z+1/2'
'-x, -y+1/2, z+1/2'
'x+1/2, -y+1, z+1/2'
'-x+1/2, y+1, z+1/2'

loop_
_atom_site_label
_atom_site_type_symbol
_atom_site_fract_x
_atom_site_fract_y
_atom_site_fract_z
_atom_site_U_iso_or_equiv
_atom_site_adp_type
_atom_site_occupancy
_atom_site_symmetry_multiplicity
_atom_site_calc_flag
_atom_site_refinement_flags
Ag1 Ag 0.125854(11) 0.410419(17) -0.30873(4) 0.05060(8) Uani 1 1 d .
N1 N 0.04339(11) 0.37402(18) -0.1726(2) 0.0315(5) Uani 1 1 d .
N2 N -0.01526(11) 0.36411(18) 0.0049(2) 0.0329(5) Uani 1 1 d .
H2A H -0.0219 0.3608 0.0822 0.039 Uiso 1 1 calc R
N3 N 0.26033(13) 0.39919(18) 0.1183(2) 0.0383(5) Uani 1 1 d .
N4 N -0.09376(13) 0.35948(19) 0.2921(2) 0.0398(5) Uani 1 1 d .
O1 O -0.02701(13) 0.3752(2) 0.2666(2) 0.0565(6) Uani 1 1 d .
O2 O -0.11781(16) 0.3816(3) 0.3937(3) 0.0724(8) Uani 1 1 d .
O3 O -0.13499(11) 0.32273(18) 0.2140(2) 0.0528(6) Uani 1 1 d .
C1 C 0.05032(14) 0.3707(2) -0.0531(2) 0.0306(5) Uani 1 1 d .
C2 C -0.06957(14) 0.3637(2) -0.0829(3) 0.0325(6) Uani 1 1 d .
C3 C -0.14632(15) 0.3607(2) -0.0771(3) 0.0391(6) Uani 1 1 d .
H3A H -0.1712 0.3577 -0.0033 0.047 Uiso 1 1 calc R
C4 C -0.18366(15) 0.3624(2) -0.1863(3) 0.0441(7) Uani 1 1 d .
H4A H -0.2349 0.3605 -0.1856 0.053 Uiso 1 1 calc R
C5 C -0.14699(14) 0.3668(2) -0.2985(4) 0.0420(6) Uani 1 1 d .
H5A H -0.1742 0.3671 -0.3701 0.050 Uiso 1 1 calc R
C6 C -0.07033(13) 0.3707(2) -0.3036(3) 0.0379(5) Uani 1 1 d .
H6A H -0.0455 0.3743 -0.3774 0.046 Uiso 1 1 calc R
C7 C -0.03214(13) 0.3689(2) -0.1936(2) 0.0315(5) Uani 1 1 d .
C8 C 0.12191(13) 0.3764(2) 0.0102(3) 0.0311(5) Uani 1 1 d .
C9 C 0.12887(14) 0.4169(2) 0.1258(3) 0.0364(6) Uani 1 1 d .
H9A H 0.0873 0.4373 0.1691 0.044 Uiso 1 1 calc R
C10 C 0.19849(14) 0.4269(2) 0.1761(3) 0.0396(6) Uani 1 1 d .
H10A H 0.2025 0.4541 0.2539 0.048 Uiso 1 1 calc R
C11 C 0.25343(14) 0.3577(2) 0.0082(3) 0.0390(6) Uani 1 1 d .
H11A H 0.2958 0.3370 -0.0325 0.047 Uiso 1 1 calc R
C12 C 0.18612(13) 0.3444(2) -0.0477(3) 0.0358(6) Uani 1 1 d .
H12A H 0.1836 0.3140 -0.1240 0.043 Uiso 1 1 calc R
O1W O 0.07568(18) 0.4177(3) -0.5293(3) 0.0625(7) Uani 1 1 d .
H2 H 0.048(3) 0.396(3) -0.576(5) 0.066(15) Uiso 1 1 d .
H1 H 0.080(3) 0.479(4) -0.555(4) 0.076(15) Uiso 1 1 d .

loop_
_atom_site_aniso_label
_atom_site_aniso_U_11
_atom_site_aniso_U_22
_atom_site_aniso_U_33
_atom_site_aniso_U_23
_atom_site_aniso_U_13
_atom_site_aniso_U_12
Ag1 0.03132(10) 0.07888(16) 0.04158(11) -0.00133(16) 0.01351(10) -0.00260(9)
N1 0.0210(9) 0.0402(12) 0.0332(12) -0.0031(9) 0.0017(8) 0.0004(9)
N2 0.0212(10) 0.0463(13) 0.0313(11) 0.0015(10) -0.0017(8) -0.0016(9)
N3 0.0246(11) 0.0476(14) 0.0427(13) -0.0039(10) -0.0066(10) 0.0004(9)
N4 0.0387(12) 0.0448(14) 0.0359(13) 0.0050(10) 0.0063(10) -0.0028(10)
O1 0.0387(11) 0.0786(15) 0.0521(14) 0.0026(13) 0.0064(10) -0.0138(11)
O2 0.077(2) 0.0915(19) 0.0486(16) -0.0147(14) 0.0245(14) -0.0227(15)
O3 0.0467(12) 0.0649(12) 0.0468(19) 0.0045(12) -0.0062(10) -0.0046(9)
C1 0.0247(12) 0.0341(13) 0.0331(13) -0.0034(12) -0.0030(10) -0.0002(10)
C2 0.0259(12) 0.0348(14) 0.0369(15) 0.0023(11) -0.0039(10) -0.0006(10)
C3 0.0246(11) 0.0491(17) 0.0436(16) 0.0013(14) 0.0044(11) -0.0017(11)
C4 0.0250(12) 0.0527(17) 0.0545(18) 0.0046(14) -0.0048(12) -0.0025(12)
C5 0.0342(12) 0.0469(13) 0.0448(17) -0.0019(18) -0.0168(17) 0.0019(10)
C6 0.0340(12) 0.0471(13) 0.0328(12) -0.0006(18) -0.0020(14) 0.0012(10)
C7 0.0238(11) 0.0361(14) 0.0346(13) -0.0008(11) -0.0026(10) -0.0002(10)
C8 0.0230(12) 0.0351(13) 0.0351(14) 0.0004(11) -0.0046(11) -0.0001(10)
C9 0.0248(13) 0.0507(17) 0.0338(16) -0.0031(12) 0.0024(10) 0.0025(11)
C10 0.0312(11) 0.0535(15) 0.0343(16) -0.0082(13) -0.0050(12) 0.0029(10)
C11 0.0237(13) 0.0490(16) 0.0442(17) -0.0081(13) -0.0003(12) 0.0041(12)
C12 0.0250(12) 0.0473(16) 0.0349(13) -0.0074(11) -0.0042(11) 0.0037(11)
O1W 0.0596(18) 0.074(2) 0.0535(16) 0.0045(14) -0.0155(13) 0.0016(14)

loop_
_atom_type_symbol
_atom_type_description
_atom_type_scat_dispersion_real
_atom_type_scat_dispersion_imag
_atom_type_scat_source
C C 0.0033 0.0016 'International Tables Vol C Tables 4.2.6.8 and 6.1.1.4'
H H 0.0000 0.0000 'International Tables Vol C Tables 4.2.6.8 and 6.1.1.4'
N N 0.0061 0.0033 'International Tables Vol C Tables 4.2.6.8 and 6.1.1.4'
O O 0.0106 0.0060 'International Tables Vol C Tables 4.2.6.8 and 6.1.1.4'
Ag Ag -0.8971 1.1015 'International Tables Vol C Tables 4.2.6.8 and 6.1.1.4'

loop_
_geom_angle_atom_site_label_1
_geom_angle_atom_site_label_2
_geom_angle_atom_site_label_3
_geom_angle
_geom_angle_site_symmetry_1
_geom_angle_site_symmetry_3
N1 Ag1 N3 151.21(9) . 8_544
N1 Ag1 O1W 114.40(9) . .
N3 Ag1 O1W 89.39(10) 8_544 .
C1 N1 C7 104.9(2) . .
C1 N1 Ag1 128.98(18) . .
C7 N1 Ag1 125.05(17) . .
C1 N2 C2 107.2(2) . .
C1 N2 H2A 126.4 . .
C2 N2 H2A 126.4 . .
C11 N3 C10 117.6(3) . .
C11 N3 Ag1 116.31(18) . 8_545
C10 N3 Ag1 126.1(2) . 8_545
O2 N4 O3 120.5(3) . .
O2 N4 O1 120.2(3) . .
O3 N4 O1 119.3(3) . .
N1 C1 N2 112.9(2) . .
N1 C1 C8 123.5(2) . .
N2 C1 C8 123.6(2) . .
N2 C2 C3 132.9(3) . .
N2 C2 C7 105.4(2) . .
C3 C2 C7 121.8(2) . .
C4 C3 C2 116.7(3) . .
C4 C3 H3A 121.7 . .
C2 C3 H3A 121.7 . .
C3 C4 C5 122.4(2) . .
C3 C4 H4A 118.8 . .
C5 C4 H4A 118.8 . .
C6 C5 C4 120.6(3) . .
C6 C5 H5A 119.7 . .
C4 C5 H5A 119.7 . .
C5 C6 C7 117.4(3) . .
C5 C6 H6A 121.3 . .
C7 C6 H6A 121.3 . .
N1 C7 C6 129.2(2) . .
N1 C7 C2 109.6(2) . .
C6 C7 C2 121.2(2) . .
C9 C8 C12 117.4(2) . .
C9 C8 C1 122.3(2) . .
C12 C8 C1 120.3(3) . .
C10 C9 C8 119.1(3) . .
C10 C9 H9A 120.4 . .
C8 C9 H9A 120.4 . .
N3 C10 C9 123.3(3) . .
N3 C10 H10A 118.4 . .
C9 C10 H10A 118.4 . .
N3 C11 C12 122.8(3) . .
N3 C11 H11A 118.6 . .
C12 C11 H11A 118.6 . .
C11 C12 C8 119.8(3) . .
C11 C12 H12A 120.1 . .
C8 C12 H12A 120.1 . .
Ag1 O1W H2 147(4) . .
Ag1 O1W H1 108(3) . .
H2 O1W H1 101(4) . .

loop_
_geom_bond_atom_site_label_1
_geom_bond_atom_site_label_2
_geom_bond_distance
_geom_bond_site_symmetry_2
Ag1 N1 2.169(2) .
Ag1 N3 2.219(2) 8_544
Ag1 O1W 2.595(3) .
N1 C1 1.323(3) .
N1 C7 1.390(3) .
N2 C1 1.352(3) .
N2 C2 1.380(3) .
N2 H2A 0.8600 .
N3 C11 1.333(4) .
N3 C10 1.338(4) .
N3 Ag1 2.219(2) 8_545
N4 O2 1.235(4) .
N4 O3 1.236(4) .
N4 O1 1.259(3) .
C1 C8 1.475(3) .
C2 C3 1.393(4) .
C2 C7 1.397(4) .
C3 C4 1.380(4) .
C3 H3A 0.9300 .
C4 C5 1.404(5) .
C4 H4A 0.9300 .
C5 C6 1.391(3) .
C5 H5A 0.9300 .
C6 C7 1.395(4) .
C6 H6A 0.9300 .
C8 C9 1.384(4) .
C8 C12 1.391(4) .
C9 C10 1.384(4) .
C9 H9A 0.9300 .
C10 H10A 0.9300 .
C11 C12 1.378(4) .
C11 H11A 0.9300 .
C12 H12A 0.9300 .
O1W H2 0.77(5) .
O1W H1 0.85(5) .

loop_
_geom_hbond_atom_site_label_D
_geom_hbond_atom_site_label_H
_geom_hbond_atom_site_label_A
_geom_hbond_distance_DH
_geom_hbond_distance_HA
_geom_hbond_distance_DA
_geom_hbond_angle_DHA
_geom_hbond_site_symmetry_A
N2 H2A O1 0.86 2.04 2.894(3) 170.2 .
N2 H2A O3 0.86 2.56 3.210(3) 133.0 .
N2 H2A N4 0.86 2.65 3.469(3) 158.5 .
O1W H2 O1 0.77(5) 2.23(5) 2.970(4) 164(5) 1_554
O1W H1 O2 0.85(5) 2.02(5) 2.855(5) 165(4) 2_564
